data_7014970
loop_
_publ_author_name
'Chen, Gui'
'Man, Wai-Lun'
'Yiu, Shek-Man'
'Wong, Tsz-Wing'
'Szeto, Lap'
'Wong, Wing-Tak'
'Lau, Tai-Chu'

_publ_section_title
;
 Binuclear (salen)osmium phosphinidine and phosphiniminato complexes.
;
_journal_issue 9
_journal_name_full 'Dalton transactions (Cambridge, England : 2003)'
_journal_page_first 1938
_journal_page_last 1944
_journal_paper_doi 10.1039/c0dt01367f
_journal_volume 40
_journal_year 2011
_chemical_formula_moiety 'C39 H39 N3 O3 Os P, Cl O4, H2 O'
_chemical_formula_sum 'C39 H41 Cl N3 O8 Os P'
_chemical_formula_weight 936.37
_chemical_name_systematic
;
?
;
_space_group_IT_number 2
_symmetry_cell_setting triclinic
_symmetry_Int_Tables_number 2
_symmetry_space_group_name_Hall '-P 1'
_symmetry_space_group_name_H-M 'P -1'
_atom_sites_solution_hydrogens geom
_atom_sites_solution_primary direct
_atom_sites_solution_secondary difmap
_audit_creation_method SHELXL-97
_cell_angle_alpha 74.497(3)
_cell_angle_beta 63.096(2)
_cell_angle_gamma 69.015(3)
_cell_formula_units_Z 2
_cell_length_a 12.798(2)
_cell_length_b 13.354(2)
_cell_length_c 13.476(2)
_cell_measurement_reflns_used 11671
_cell_measurement_temperature 298(2)
_cell_measurement_theta_max 27.5
_cell_measurement_theta_min 1.65
_cell_volume 1902.2(5)
_computing_cell_refinement 'SAINT (Bruker AXS Inc., 1999)'
_computing_data_collection 'SMART (Bruker AXS Inc., 1998)'
_computing_data_reduction 'SAINT & CrystalStructure (Rigaku/MSC and Rigaku Corporation., 2006)'
_computing_molecular_graphics 'ORTEP-II (Johnson, 1976) & Mercury'
_computing_publication_material SHELXL-97
_computing_structure_refinement 'SHELXL-97 (Sheldrick, 2008)'
_computing_structure_solution 'SHELXS-97 (Sheldrick, 2008)'
_diffrn_ambient_temperature 298(2)
_diffrn_measured_fraction_theta_full 0.936
_diffrn_measured_fraction_theta_max 0.936
_diffrn_measurement_device_type 'Bruker SMART 1000 CCD Detector'
_diffrn_measurement_method \w
_diffrn_radiation_monochromator graphite
_diffrn_radiation_source 'fine-focus sealed tube'
_diffrn_radiation_type MoK\a
_diffrn_radiation_wavelength 0.71073
_diffrn_reflns_av_R_equivalents 0.0415
_diffrn_reflns_av_sigmaI/netI 0.0519
_diffrn_reflns_limit_h_max 16
_diffrn_reflns_limit_h_min -9
_diffrn_reflns_limit_k_max 16
_diffrn_reflns_limit_k_min -17
_diffrn_reflns_limit_l_max 17
_diffrn_reflns_limit_l_min -17
_diffrn_reflns_number 11671
_diffrn_reflns_theta_full 27.50
_diffrn_reflns_theta_max 27.50
_diffrn_reflns_theta_min 1.65
_diffrn_standards_number 0
_exptl_absorpt_coefficient_mu 3.520
_exptl_absorpt_correction_T_max 0.7425
_exptl_absorpt_correction_T_min 0.6205
_exptl_absorpt_correction_type multi-scan
_exptl_absorpt_process_details 'SADABS (Sheldrick, 1996)'
_exptl_crystal_colour red
_exptl_crystal_density_diffrn 1.635
_exptl_crystal_density_method 'not measured'
_exptl_crystal_description block
_exptl_crystal_F_000 936
_exptl_crystal_size_max 0.15
_exptl_crystal_size_mid 0.12
_exptl_crystal_size_min 0.09
_refine_diff_density_max 1.900
_refine_diff_density_min -1.467
_refine_diff_density_rms 0.106
_refine_ls_extinction_method none
_refine_ls_goodness_of_fit_ref 0.978
_refine_ls_hydrogen_treatment constr
_refine_ls_matrix_type full
_refine_ls_number_parameters 506
_refine_ls_number_reflns 8180
_refine_ls_number_restraints 25
_refine_ls_restrained_S_all 0.985
_refine_ls_R_factor_all 0.0494
_refine_ls_R_factor_gt 0.0357
_refine_ls_shift/su_max 0.001
_refine_ls_shift/su_mean 0.000
_refine_ls_structure_factor_coef Fsqd
_refine_ls_weighting_details 'calc w=1/[\s^2^(Fo^2^)+(0.0460P)^2^] where P=(Fo^2^+2Fc^2^)/3'
_refine_ls_weighting_scheme calc
_refine_ls_wR_factor_gt 0.0788
_refine_ls_wR_factor_ref 0.0837
_reflns_number_gt 6676
_reflns_number_total 8180
_reflns_threshold_expression I>2\s(I)
_cod_data_source_file C0DT01367F.TXT
_cod_data_source_block 1b
_cod_original_cell_volume 1902.1(6)
_cod_database_code 7014970

loop_
_symmetry_equiv_pos_as_xyz
'x, y, z'
'-x, -y, -z'

loop_
_atom_site_label
_atom_site_type_symbol
_atom_site_fract_x
_atom_site_fract_y
_atom_site_fract_z
_atom_site_U_iso_or_equiv
_atom_site_adp_type
_atom_site_occupancy
_atom_site_symmetry_multiplicity
_atom_site_calc_flag
_atom_site_refinement_flags
_atom_site_disorder_assembly
_atom_site_disorder_group
Os1 Os 0.524242(15) 0.293454(14) 0.373503(14) 0.03921(7) Uani 1 1 d . . .
P1 P 0.77318(10) 0.17712(9) 0.15911(9) 0.0378(2) Uani 1 1 d . . .
O1 O 0.5080(3) 0.1480(3) 0.3816(3) 0.0529(8) Uani 1 1 d . . .
O2 O 0.6468(3) 0.2289(2) 0.4433(2) 0.0431(7) Uani 1 1 d . . .
O3 O 0.3806(3) 0.3142(3) 0.5279(3) 0.0597(10) Uani 1 1 d . . .
O4 O 0.8056(4) 0.5675(4) -0.0952(3) 0.0896(14) Uani 1 1 d . . .
Cl1 Cl 0.70051(14) 0.57810(17) 0.00525(13) 0.0834(5) Uani 0.573(12) 1 d P A 1
O5 O 0.6774(11) 0.6939(9) 0.0300(10) 0.127(5) Uani 0.573(12) 1 d P A 1
O6 O 0.5958(12) 0.5949(14) -0.0140(12) 0.117(5) Uani 0.573(12) 1 d PU A 1
O7 O 0.7072(12) 0.5147(10) 0.0972(10) 0.098(4) Uani 0.573(12) 1 d PU A 1
Cl1B Cl 0.70051(14) 0.57810(17) 0.00525(13) 0.0834(5) Uani 0.427(12) 1 d P A 2
O5B O 0.6696(11) 0.4662(10) 0.0272(11) 0.107(6) Uani 0.427(12) 1 d P A 2
O6B O 0.7350(16) 0.5646(19) 0.0954(16) 0.114(7) Uani 0.427(12) 1 d P A 2
O7B O 0.6029(15) 0.6497(13) 0.0022(16) 0.104(7) Uani 0.427(12) 1 d PU A 2
O8 O 0.0822(15) 0.3875(15) 0.5340(11) 0.384(9) Uani 1 1 d . . .
H8A H 0.1309 0.3457 0.5550 0.460 Uiso 1 1 d . . .
H8B H 0.0599 0.4560 0.5403 0.460 Uiso 1 1 d . . .
N1 N 0.4075(3) 0.3697(3) 0.2984(3) 0.0412(8) Uani 1 1 d . . .
N2 N 0.5337(3) 0.4433(3) 0.3589(3) 0.0406(8) Uani 1 1 d . . .
N3 N 0.6662(3) 0.2782(3) 0.2222(3) 0.0412(8) Uani 1 1 d . . .
H1 H 0.6711 0.3396 0.1817 0.049 Uiso 1 1 calc R . .
C1 C 0.4330(4) 0.1294(4) 0.3508(4) 0.0480(11) Uani 1 1 d . . .
C2 C 0.4299(5) 0.0223(5) 0.3684(5) 0.0636(14) Uani 1 1 d . . .
H2 H 0.4785 -0.0312 0.4020 0.076 Uiso 1 1 calc R . .
C3 C 0.3571(6) -0.0052(5) 0.3374(5) 0.0749(17) Uani 1 1 d . . .
H3 H 0.3558 -0.0769 0.3514 0.090 Uiso 1 1 calc R . .
C4 C 0.2845(5) 0.0722(5) 0.2849(5) 0.0723(16) Uani 1 1 d . . .
H4 H 0.2373 0.0521 0.2619 0.087 Uiso 1 1 calc R . .
C5 C 0.2838(5) 0.1767(5) 0.2682(5) 0.0646(14) Uani 1 1 d . . .
H5 H 0.2344 0.2285 0.2344 0.078 Uiso 1 1 calc R . .
C6 C 0.3564(4) 0.2098(4) 0.3007(4) 0.0476(11) Uani 1 1 d . . .
C7 C 0.3488(4) 0.3230(4) 0.2763(4) 0.0482(11) Uani 1 1 d . . .
H7 H 0.2969 0.3670 0.2414 0.058 Uiso 1 1 calc R . .
C8 C 0.4006(4) 0.4867(4) 0.2617(4) 0.0462(10) Uani 1 1 d . . .
H8 H 0.4661 0.4931 0.1873 0.055 Uiso 1 1 calc R . .
C9 C 0.2812(5) 0.5583(4) 0.2533(5) 0.0628(14) Uani 1 1 d . . .
H9A H 0.2141 0.5538 0.3257 0.075 Uiso 1 1 calc R . .
H9B H 0.2667 0.5343 0.1999 0.075 Uiso 1 1 calc R . .
C10 C 0.2891(6) 0.6747(5) 0.2149(5) 0.0722(17) Uani 1 1 d . . .
H10A H 0.3520 0.6793 0.1398 0.087 Uiso 1 1 calc R . .
H10B H 0.2122 0.7212 0.2118 0.087 Uiso 1 1 calc R . .
C11 C 0.3176(6) 0.7150(4) 0.2928(5) 0.0710(16) Uani 1 1 d . . .
H11A H 0.2499 0.7190 0.3656 0.085 Uiso 1 1 calc R . .
H11B H 0.3271 0.7872 0.2626 0.085 Uiso 1 1 calc R . .
C12 C 0.4339(5) 0.6405(4) 0.3069(4) 0.0555(13) Uani 1 1 d . . .
H12A H 0.5036 0.6446 0.2364 0.067 Uiso 1 1 calc R . .
H12B H 0.4452 0.6640 0.3627 0.067 Uiso 1 1 calc R . .
C13 C 0.4262(4) 0.5263(4) 0.3426(4) 0.0470(11) Uani 1 1 d . . .
H13 H 0.3566 0.5255 0.4150 0.056 Uiso 1 1 calc R . .
C14 C 0.6235(4) 0.4655(4) 0.3596(4) 0.0449(10) Uani 1 1 d . . .
H14 H 0.6206 0.5380 0.3492 0.054 Uiso 1 1 calc R . .
C15 C 0.7277(4) 0.3862(4) 0.3751(4) 0.0463(11) Uani 1 1 d . . .
C16 C 0.8262(5) 0.4246(5) 0.3524(5) 0.0636(14) Uani 1 1 d . . .
H16 H 0.8191 0.4982 0.3325 0.076 Uiso 1 1 calc R . .
C17 C 0.9332(5) 0.3550(6) 0.3591(5) 0.0778(18) Uani 1 1 d . . .
H17 H 0.9998 0.3808 0.3381 0.093 Uiso 1 1 calc R . .
C18 C 0.9407(5) 0.2459(5) 0.3975(4) 0.0648(15) Uani 1 1 d . . .
H18 H 1.0120 0.1992 0.4042 0.078 Uiso 1 1 calc R . .
C19 C 0.8437(4) 0.2065(4) 0.4258(4) 0.0522(12) Uani 1 1 d . . .
H19 H 0.8503 0.1336 0.4524 0.063 Uiso 1 1 calc R . .
C20 C 0.7351(4) 0.2738(4) 0.4156(3) 0.0414(10) Uani 1 1 d . . .
C21 C 0.8488(4) 0.0730(3) 0.2418(4) 0.0418(10) Uani 1 1 d . . .
C22 C 0.7852(4) 0.0108(4) 0.3350(4) 0.0535(12) Uani 1 1 d . . .
H22 H 0.7010 0.0266 0.3606 0.064 Uiso 1 1 calc R . .
C23 C 0.8476(5) -0.0743(5) 0.3893(4) 0.0657(15) Uani 1 1 d . . .
H23 H 0.8047 -0.1156 0.4519 0.079 Uiso 1 1 calc R . .
C24 C 0.9717(5) -0.0992(5) 0.3528(5) 0.0673(15) Uani 1 1 d . . .
H24 H 1.0128 -0.1570 0.3900 0.081 Uiso 1 1 calc R . .
C25 C 1.0353(5) -0.0372(4) 0.2594(5) 0.0594(13) Uani 1 1 d . . .
H25 H 1.1195 -0.0531 0.2344 0.071 Uiso 1 1 calc R . .
C26 C 0.9751(4) 0.0470(4) 0.2042(4) 0.0499(11) Uani 1 1 d . . .
H26 H 1.0187 0.0873 0.1410 0.060 Uiso 1 1 calc R . .
C27 C 0.8868(4) 0.2360(4) 0.0468(4) 0.0423(10) Uani 1 1 d . . .
C28 C 0.9333(5) 0.3001(4) 0.0734(5) 0.0609(13) Uani 1 1 d . . .
H28 H 0.9041 0.3122 0.1474 0.073 Uiso 1 1 calc R . .
C29 C 1.0214(5) 0.3453(5) -0.0086(6) 0.0770(18) Uani 1 1 d . . .
H29 H 1.0531 0.3876 0.0092 0.092 Uiso 1 1 calc R . .
C30 C 1.0628(6) 0.3277(6) -0.1176(6) 0.089(2) Uani 1 1 d . . .
H30 H 1.1222 0.3592 -0.1736 0.106 Uiso 1 1 calc R . .
C31 C 1.0184(6) 0.2645(6) -0.1458(5) 0.083(2) Uani 1 1 d . . .
H31 H 1.0474 0.2539 -0.2202 0.100 Uiso 1 1 calc R . .
C32 C 0.9305(4) 0.2168(4) -0.0633(4) 0.0555(12) Uani 1 1 d . . .
H32 H 0.9012 0.1727 -0.0812 0.067 Uiso 1 1 calc R . .
C33 C 0.7179(4) 0.1075(4) 0.1030(4) 0.0407(10) Uani 1 1 d . . .
C34 C 0.7686(5) -0.0028(4) 0.0948(5) 0.0589(13) Uani 1 1 d . . .
H34 H 0.8294 -0.0422 0.1210 0.071 Uiso 1 1 calc R . .
C35 C 0.7277(5) -0.0537(5) 0.0473(5) 0.0715(16) Uani 1 1 d . . .
H35 H 0.7604 -0.1275 0.0424 0.086 Uiso 1 1 calc R . .
C36 C 0.6392(5) 0.0055(5) 0.0076(5) 0.0681(15) Uani 1 1 d . . .
H36 H 0.6137 -0.0280 -0.0264 0.082 Uiso 1 1 calc R . .
C37 C 0.5876(5) 0.1141(5) 0.0175(5) 0.0646(14) Uani 1 1 d . . .
H37 H 0.5259 0.1530 -0.0078 0.078 Uiso 1 1 calc R . .
C38 C 0.6270(4) 0.1659(4) 0.0649(4) 0.0503(11) Uani 1 1 d . . .
H38 H 0.5925 0.2394 0.0709 0.060 Uiso 1 1 calc R . .
C39 C 0.3748(6) 0.2506(6) 0.6004(6) 0.090(2) Uani 1 1 d U . .
H39A H 0.3034 0.2761 0.6648 0.108 Uiso 1 1 calc R . .
H39B H 0.4460 0.2330 0.6160 0.108 Uiso 1 1 calc R . .
H39C H 0.3702 0.1873 0.5835 0.108 Uiso 1 1 calc R . .

loop_
_atom_site_aniso_label
_atom_site_aniso_U_11
_atom_site_aniso_U_22
_atom_site_aniso_U_33
_atom_site_aniso_U_23
_atom_site_aniso_U_13
_atom_site_aniso_U_12
Os1 0.03560(10) 0.04036(10) 0.04037(10) -0.01067(7) -0.01335(7) -0.00727(7)
P1 0.0337(5) 0.0383(6) 0.0400(6) -0.0124(5) -0.0141(5) -0.0036(5)
O1 0.0527(19) 0.0420(18) 0.067(2) -0.0018(15) -0.0292(17) -0.0130(15)
O2 0.0434(17) 0.0440(17) 0.0438(16) -0.0081(13) -0.0212(14) -0.0071(14)
O3 0.0490(19) 0.066(2) 0.051(2) -0.0369(18) -0.0260(17) 0.0277(18)
O4 0.060(2) 0.124(4) 0.069(3) -0.014(3) -0.014(2) -0.022(3)
Cl1 0.0555(8) 0.1209(15) 0.0643(9) -0.0098(9) -0.0203(7) -0.0196(9)
O5 0.124(9) 0.098(8) 0.154(10) -0.041(7) -0.047(7) -0.020(7)
O6 0.069(6) 0.185(14) 0.101(7) -0.023(9) -0.038(5) -0.030(9)
O7 0.092(8) 0.092(8) 0.069(6) 0.008(6) -0.028(6) 0.000(6)
Cl1B 0.0555(8) 0.1209(15) 0.0643(9) -0.0098(9) -0.0203(7) -0.0196(9)
O5B 0.093(9) 0.090(9) 0.106(10) -0.003(7) -0.009(7) -0.039(7)
O6B 0.092(10) 0.19(2) 0.073(9) -0.021(12) -0.026(7) -0.063(12)
O7B 0.070(9) 0.083(9) 0.106(10) -0.004(8) -0.032(7) 0.028(8)
O8 0.42(2) 0.42(2) 0.236(14) -0.073(13) -0.007(14) -0.179(18)
N1 0.0342(18) 0.043(2) 0.044(2) -0.0116(16) -0.0153(16) -0.0046(16)
N2 0.040(2) 0.039(2) 0.0407(19) -0.0111(15) -0.0163(16) -0.0038(16)
N3 0.044(2) 0.0329(18) 0.0394(19) -0.0093(15) -0.0145(16) -0.0026(16)
C1 0.039(2) 0.051(3) 0.051(3) -0.013(2) -0.007(2) -0.019(2)
C2 0.069(3) 0.055(3) 0.074(4) -0.010(3) -0.026(3) -0.026(3)
C3 0.082(4) 0.067(4) 0.093(4) -0.024(3) -0.029(4) -0.037(3)
C4 0.071(4) 0.089(5) 0.079(4) -0.022(3) -0.030(3) -0.039(4)
C5 0.060(3) 0.077(4) 0.072(4) -0.015(3) -0.030(3) -0.026(3)
C6 0.038(2) 0.056(3) 0.052(3) -0.017(2) -0.013(2) -0.013(2)
C7 0.038(2) 0.055(3) 0.052(3) -0.013(2) -0.016(2) -0.010(2)
C8 0.048(3) 0.038(2) 0.052(3) -0.010(2) -0.023(2) -0.004(2)
C9 0.062(3) 0.051(3) 0.076(4) -0.014(3) -0.040(3) 0.005(3)
C10 0.084(4) 0.054(3) 0.079(4) -0.015(3) -0.051(3) 0.009(3)
C11 0.088(4) 0.045(3) 0.082(4) -0.024(3) -0.047(3) 0.008(3)
C12 0.065(3) 0.042(3) 0.058(3) -0.020(2) -0.030(3) 0.003(2)
C13 0.048(3) 0.045(3) 0.045(2) -0.015(2) -0.019(2) -0.002(2)
C14 0.047(3) 0.038(2) 0.050(3) -0.0104(19) -0.019(2) -0.009(2)
C15 0.045(3) 0.054(3) 0.043(2) -0.013(2) -0.016(2) -0.015(2)
C16 0.057(3) 0.066(4) 0.075(4) -0.008(3) -0.026(3) -0.026(3)
C17 0.051(3) 0.099(5) 0.093(5) -0.010(4) -0.031(3) -0.029(3)
C18 0.047(3) 0.088(4) 0.064(3) -0.018(3) -0.029(3) -0.009(3)
C19 0.048(3) 0.057(3) 0.051(3) -0.017(2) -0.023(2) -0.003(2)
C20 0.042(2) 0.049(3) 0.032(2) -0.0125(18) -0.0135(18) -0.007(2)
C21 0.042(2) 0.039(2) 0.045(2) -0.0150(19) -0.021(2) 0.0002(19)
C22 0.046(3) 0.053(3) 0.047(3) -0.008(2) -0.013(2) -0.003(2)
C23 0.069(4) 0.055(3) 0.051(3) 0.000(2) -0.019(3) -0.004(3)
C24 0.076(4) 0.053(3) 0.069(4) -0.010(3) -0.043(3) 0.008(3)
C25 0.050(3) 0.059(3) 0.073(3) -0.020(3) -0.035(3) 0.003(3)
C26 0.045(3) 0.049(3) 0.058(3) -0.012(2) -0.023(2) -0.008(2)
C27 0.033(2) 0.043(2) 0.044(2) -0.0084(19) -0.0128(19) -0.0038(19)
C28 0.050(3) 0.057(3) 0.072(3) -0.018(3) -0.013(3) -0.017(3)
C29 0.054(3) 0.059(4) 0.106(5) -0.016(3) -0.018(3) -0.017(3)
C30 0.064(4) 0.069(4) 0.090(5) 0.009(4) -0.003(4) -0.022(3)
C31 0.077(4) 0.087(5) 0.051(3) 0.000(3) -0.009(3) -0.013(4)
C32 0.049(3) 0.060(3) 0.046(3) -0.009(2) -0.014(2) -0.008(2)
C33 0.033(2) 0.043(2) 0.046(2) -0.0163(19) -0.0123(18) -0.0078(19)
C34 0.050(3) 0.051(3) 0.082(4) -0.026(3) -0.032(3) 0.000(2)
C35 0.058(3) 0.061(3) 0.105(5) -0.043(3) -0.034(3) -0.001(3)
C36 0.058(3) 0.079(4) 0.087(4) -0.032(3) -0.030(3) -0.024(3)
C37 0.053(3) 0.074(4) 0.076(4) -0.019(3) -0.031(3) -0.013(3)
C38 0.049(3) 0.047(3) 0.058(3) -0.009(2) -0.026(2) -0.009(2)
C39 0.067(3) 0.088(4) 0.105(4) -0.046(3) -0.004(3) -0.024(3)

loop_
_atom_type_symbol
_atom_type_description
_atom_type_scat_dispersion_real
_atom_type_scat_dispersion_imag
_atom_type_scat_source
C C 0.0033 0.0016 'International Tables Vol C Tables 4.2.6.8 and 6.1.1.4'
H H 0.0000 0.0000 'International Tables Vol C Tables 4.2.6.8 and 6.1.1.4'
N N 0.0061 0.0033 'International Tables Vol C Tables 4.2.6.8 and 6.1.1.4'
O O 0.0106 0.0060 'International Tables Vol C Tables 4.2.6.8 and 6.1.1.4'
Cl Cl 0.1484 0.1585 'International Tables Vol C Tables 4.2.6.8 and 6.1.1.4'
P P 0.1023 0.0942 'International Tables Vol C Tables 4.2.6.8 and 6.1.1.4'
Os Os -1.2165 7.6030 'International Tables Vol C Tables 4.2.6.8 and 6.1.1.4'

loop_
_geom_angle_atom_site_label_1
_geom_angle_atom_site_label_2
_geom_angle_atom_site_label_3
_geom_angle
_geom_angle_site_symmetry_1
_geom_angle_site_symmetry_3
_geom_angle_publ_flag
O1 Os1 N2 176.04(13) . . ?
O1 Os1 O2 91.45(13) . . ?
N2 Os1 O2 92.46(13) . . ?
O1 Os1 N1 93.41(14) . . ?
N2 Os1 N1 82.66(15) . . ?
O2 Os1 N1 174.83(13) . . ?
O1 Os1 N3 91.69(14) . . ?
N2 Os1 N3 87.84(14) . . ?
O2 Os1 N3 87.53(13) . . ?
N1 Os1 N3 90.55(14) . . ?
O1 Os1 O3 90.43(15) . . ?
N2 Os1 O3 90.07(15) . . ?
O2 Os1 O3 92.17(12) . . ?
N1 Os1 O3 89.57(13) . . ?
N3 Os1 O3 177.87(15) . . ?
N3 P1 C27 105.3(2) . . ?
N3 P1 C33 111.96(19) . . ?
C27 P1 C33 109.7(2) . . ?
N3 P1 C21 116.89(19) . . ?
C27 P1 C21 107.1(2) . . ?
C33 P1 C21 105.7(2) . . ?
C1 O1 Os1 125.3(3) . . ?
C20 O2 Os1 120.4(3) . . ?
C39 O3 Os1 121.8(4) . . ?
O7 Cl1 O4 118.7(6) . . ?
O7 Cl1 O6 116.9(9) . . ?
O4 Cl1 O6 111.2(6) . . ?
O7 Cl1 O5 104.0(7) . . ?
O4 Cl1 O5 103.0(5) . . ?
O6 Cl1 O5 99.5(8) . . ?
H8A O8 H8B 122.0 . . ?
C7 N1 C8 122.0(4) . . ?
C7 N1 Os1 124.7(3) . . ?
C8 N1 Os1 113.1(3) . . ?
C14 N2 C13 124.1(4) . . ?
C14 N2 Os1 124.3(3) . . ?
C13 N2 Os1 111.5(3) . . ?
P1 N3 Os1 135.0(2) . . ?
P1 N3 H1 112.5 . . ?
Os1 N3 H1 112.5 . . ?
O1 C1 C2 117.0(5) . . ?
O1 C1 C6 124.8(4) . . ?
C2 C1 C6 118.2(5) . . ?
C3 C2 C1 121.2(6) . . ?
C3 C2 H2 119.4 . . ?
C1 C2 H2 119.4 . . ?
C2 C3 C4 121.2(6) . . ?
C2 C3 H3 119.4 . . ?
C4 C3 H3 119.4 . . ?
C5 C4 C3 119.1(5) . . ?
C5 C4 H4 120.5 . . ?
C3 C4 H4 120.5 . . ?
C4 C5 C6 121.9(6) . . ?
C4 C5 H5 119.1 . . ?
C6 C5 H5 119.1 . . ?
C5 C6 C1 118.4(5) . . ?
C5 C6 C7 116.3(5) . . ?
C1 C6 C7 125.3(4) . . ?
N1 C7 C6 126.2(4) . . ?
N1 C7 H7 116.9 . . ?
C6 C7 H7 116.9 . . ?
N1 C8 C9 115.4(4) . . ?
N1 C8 C13 107.7(3) . . ?
C9 C8 C13 110.3(4) . . ?
N1 C8 H8 107.7 . . ?
C9 C8 H8 107.7 . . ?
C13 C8 H8 107.7 . . ?
C8 C9 C10 108.8(5) . . ?
C8 C9 H9A 109.9 . . ?
C10 C9 H9A 109.9 . . ?
C8 C9 H9B 109.9 . . ?
C10 C9 H9B 109.9 . . ?
H9A C9 H9B 108.3 . . ?
C11 C10 C9 112.2(5) . . ?
C11 C10 H10A 109.2 . . ?
C9 C10 H10A 109.2 . . ?
C11 C10 H10B 109.2 . . ?
C9 C10 H10B 109.2 . . ?
H10A C10 H10B 107.9 . . ?
C10 C11 C12 111.5(4) . . ?
C10 C11 H11A 109.3 . . ?
C12 C11 H11A 109.3 . . ?
C10 C11 H11B 109.3 . . ?
C12 C11 H11B 109.3 . . ?
H11A C11 H11B 108.0 . . ?
C13 C12 C11 110.4(5) . . ?
C13 C12 H12A 109.6 . . ?
C11 C12 H12A 109.6 . . ?
C13 C12 H12B 109.6 . . ?
C11 C12 H12B 109.6 . . ?
H12A C12 H12B 108.1 . . ?
N2 C13 C12 116.9(4) . . ?
N2 C13 C8 106.7(3) . . ?
C12 C13 C8 112.2(4) . . ?
N2 C13 H13 106.8 . . ?
C12 C13 H13 106.8 . . ?
C8 C13 H13 106.8 . . ?
N2 C14 C15 124.7(4) . . ?
N2 C14 H14 117.6 . . ?
C15 C14 H14 117.6 . . ?
C16 C15 C14 116.2(5) . . ?
C16 C15 C20 119.1(4) . . ?
C14 C15 C20 124.7(4) . . ?
C17 C16 C15 121.2(5) . . ?
C17 C16 H16 119.4 . . ?
C15 C16 H16 119.4 . . ?
C16 C17 C18 119.5(5) . . ?
C16 C17 H17 120.2 . . ?
C18 C17 H17 120.2 . . ?
C19 C18 C17 120.7(5) . . ?
C19 C18 H18 119.7 . . ?
C17 C18 H18 119.7 . . ?
C18 C19 C20 121.5(5) . . ?
C18 C19 H19 119.2 . . ?
C20 C19 H19 119.2 . . ?
O2 C20 C19 117.6(4) . . ?
O2 C20 C15 124.6(4) . . ?
C19 C20 C15 117.8(4) . . ?
C22 C21 C26 119.2(4) . . ?
C22 C21 P1 121.3(3) . . ?
C26 C21 P1 119.2(4) . . ?
C23 C22 C21 119.6(5) . . ?
C23 C22 H22 120.2 . . ?
C21 C22 H22 120.2 . . ?
C24 C23 C22 121.2(5) . . ?
C24 C23 H23 119.4 . . ?
C22 C23 H23 119.4 . . ?
C23 C24 C25 119.2(5) . . ?
C23 C24 H24 120.4 . . ?
C25 C24 H24 120.4 . . ?
C26 C25 C24 120.5(5) . . ?
C26 C25 H25 119.8 . . ?
C24 C25 H25 119.8 . . ?
C25 C26 C21 120.4(5) . . ?
C25 C26 H26 119.8 . . ?
C21 C26 H26 119.8 . . ?
C32 C27 C28 120.3(5) . . ?
C32 C27 P1 121.9(4) . . ?
C28 C27 P1 117.8(4) . . ?
C29 C28 C27 120.2(6) . . ?
C29 C28 H28 119.9 . . ?
C27 C28 H28 119.9 . . ?
C28 C29 C30 119.3(7) . . ?
C28 C29 H29 120.4 . . ?
C30 C29 H29 120.4 . . ?
C29 C30 C31 121.5(6) . . ?
C29 C30 H30 119.3 . . ?
C31 C30 H30 119.3 . . ?
C30 C31 C32 119.8(6) . . ?
C30 C31 H31 120.1 . . ?
C32 C31 H31 120.1 . . ?
C31 C32 C27 118.9(6) . . ?
C31 C32 H32 120.5 . . ?
C27 C32 H32 120.5 . . ?
C38 C33 C34 120.2(4) . . ?
C38 C33 P1 119.0(3) . . ?
C34 C33 P1 120.8(4) . . ?
C35 C34 C33 119.7(5) . . ?
C35 C34 H34 120.1 . . ?
C33 C34 H34 120.1 . . ?
C36 C35 C34 119.6(5) . . ?
C36 C35 H35 120.2 . . ?
C34 C35 H35 120.2 . . ?
C35 C36 C37 120.6(5) . . ?
C35 C36 H36 119.7 . . ?
C37 C36 H36 119.7 . . ?
C36 C37 C38 120.5(5) . . ?
C36 C37 H37 119.8 . . ?
C38 C37 H37 119.8 . . ?
C33 C38 C37 119.4(5) . . ?
C33 C38 H38 120.3 . . ?
C37 C38 H38 120.3 . . ?
O3 C39 H39A 109.5 . . ?
O3 C39 H39B 109.5 . . ?
H39A C39 H39B 109.5 . . ?
O3 C39 H39C 109.5 . . ?
H39A C39 H39C 109.5 . . ?
H39B C39 H39C 109.5 . . ?

loop_
_geom_bond_atom_site_label_1
_geom_bond_atom_site_label_2
_geom_bond_distance
_geom_bond_site_symmetry_2
_geom_bond_publ_flag
Os1 O1 1.995(3) . ?
Os1 N2 1.999(4) . ?
Os1 O2 2.005(3) . ?
Os1 N1 2.006(3) . ?
Os1 N3 2.026(3) . ?
Os1 O3 2.066(3) . ?
P1 N3 1.630(3) . ?
P1 C27 1.793(4) . ?
P1 C33 1.808(4) . ?
P1 C21 1.816(4) . ?
O1 C1 1.321(6) . ?
O2 C20 1.326(5) . ?
O3 C39 1.104(7) . ?
O4 Cl1 1.407(4) . ?
Cl1 O7 1.320(12) . ?
Cl1 O6 1.408(13) . ?
Cl1 O5 1.564(11) . ?
O8 H8A 0.7789 . ?
O8 H8B 0.8706 . ?
N1 C7 1.295(6) . ?
N1 C8 1.489(6) . ?
N2 C14 1.290(6) . ?
N2 C13 1.490(5) . ?
N3 H1 0.8600 . ?
C1 C2 1.397(7) . ?
C1 C6 1.423(7) . ?
C2 C3 1.363(8) . ?
C2 H2 0.9300 . ?
C3 C4 1.395(9) . ?
C3 H3 0.9300 . ?
C4 C5 1.350(8) . ?
C4 H4 0.9300 . ?
C5 C6 1.420(7) . ?
C5 H5 0.9300 . ?
C6 C7 1.435(7) . ?
C7 H7 0.9300 . ?
C8 C9 1.521(6) . ?
C8 C13 1.528(6) . ?
C8 H8 0.9800 . ?
C9 C10 1.527(8) . ?
C9 H9A 0.9700 . ?
C9 H9B 0.9700 . ?
C10 C11 1.521(8) . ?
C10 H10A 0.9700 . ?
C10 H10B 0.9700 . ?
C11 C12 1.528(7) . ?
C11 H11A 0.9700 . ?
C11 H11B 0.9700 . ?
C12 C13 1.497(7) . ?
C12 H12A 0.9700 . ?
C12 H12B 0.9700 . ?
C13 H13 0.9800 . ?
C14 C15 1.437(6) . ?
C14 H14 0.9300 . ?
C15 C16 1.405(7) . ?
C15 C20 1.438(7) . ?
C16 C17 1.379(8) . ?
C16 H16 0.9300 . ?
C17 C18 1.394(9) . ?
C17 H17 0.9300 . ?
C18 C19 1.377(7) . ?
C18 H18 0.9300 . ?
C19 C20 1.404(6) . ?
C19 H19 0.9300 . ?
C21 C22 1.389(6) . ?
C21 C26 1.393(6) . ?
C22 C23 1.378(7) . ?
C22 H22 0.9300 . ?
C23 C24 1.369(8) . ?
C23 H23 0.9300 . ?
C24 C25 1.390(8) . ?
C24 H24 0.9300 . ?
C25 C26 1.365(7) . ?
C25 H25 0.9300 . ?
C26 H26 0.9300 . ?
C27 C32 1.389(6) . ?
C27 C28 1.393(7) . ?
C28 C29 1.364(8) . ?
C28 H28 0.9300 . ?
C29 C30 1.374(10) . ?
C29 H29 0.9300 . ?
C30 C31 1.374(11) . ?
C30 H30 0.9300 . ?
C31 C32 1.381(8) . ?
C31 H31 0.9300 . ?
C32 H32 0.9300 . ?
C33 C38 1.379(6) . ?
C33 C34 1.393(7) . ?
C34 C35 1.392(7) . ?
C34 H34 0.9300 . ?
C35 C36 1.369(8) . ?
C35 H35 0.9300 . ?
C36 C37 1.377(8) . ?
C36 H36 0.9300 . ?
C37 C38 1.384(7) . ?
C37 H37 0.9300 . ?
C38 H38 0.9300 . ?
C39 H39A 0.9600 . ?
C39 H39B 0.9600 . ?
C39 H39C 0.9600 . ?

loop_
_geom_hbond_atom_site_label_D
_geom_hbond_atom_site_label_H
_geom_hbond_atom_site_label_A
_geom_hbond_distance_DH
_geom_hbond_distance_HA
_geom_hbond_distance_DA
_geom_hbond_angle_DHA
_geom_hbond_site_symmetry_A
N3 H1 O5B 0.86 2.31 3.107(13) 154.8 .
N3 H1 O7 0.86 2.42 3.260(13) 165.8 .
O8 H8B O8 0.87 2.55 3.17(4) 129.1 2_566
